data_7223932
loop_
_publ_author_name
'Ansari, Istikhar A.'
'Sama, Farasha'
'Shahid, M.'
'Uddin, Rahis'
'Arif, Rizwan'
'Khalid, Mohd'
'Siddiqi, Zafar A.'

_publ_section_title
;
 Isolation of proton transfer complexes containing 4--picolinium as cation
 and pyridine--2,6--dicarboxylate complex as anion: Crystallographic and
 spectral investigations, antioxidant activities and molecular docking
 studies
;
_journal_name_full 'RSC Adv.'
_journal_paper_doi 10.1039/C5RA25939H
_journal_year 2016
_chemical_formula_sum 'C20 H14 Co N3 O10'
_chemical_formula_weight 515.27
_space_group_IT_number 14
_symmetry_cell_setting monoclinic
_symmetry_Int_Tables_number 14
_symmetry_space_group_name_Hall '-P 2yn'
_symmetry_space_group_name_H-M 'P 1 21/n 1'
_atom_sites_solution_hydrogens geom
_atom_sites_solution_primary direct
_atom_sites_solution_secondary difmap
_audit_creation_method SHELXL-97
_audit_update_record
;
2015-06-06 deposited with the CCDC.
2016-01-15 downloaded from the CCDC.
;
_cell_angle_alpha 90.00
_cell_angle_beta 93.849(7)
_cell_angle_gamma 90.00
_cell_formula_units_Z 4
_cell_length_a 15.020(7)
_cell_length_b 9.275(4)
_cell_length_c 15.524(7)
_cell_measurement_reflns_used 999
_cell_measurement_temperature 273(2)
_cell_measurement_theta_max 25.0
_cell_measurement_theta_min 1.18
_cell_volume 2157.8(17)
_computing_cell_refinement 'SAINT 6.45 ( Bruker, 2003)'
_computing_data_collection 'SMART 5.628 (Bruker, 2003)'
_computing_data_reduction 'SAINT 6.45 ( Bruker, 2003)'
_computing_molecular_graphics 'DIAMOND 2.1e'
_computing_structure_refinement 'SHELXL-97 (Sheldrick, 1997)'
_computing_structure_solution SIR-97
_diffrn_ambient_temperature 273(2)
_diffrn_measured_fraction_theta_full 1.000
_diffrn_measured_fraction_theta_max 1.000
_diffrn_measurement_device_type 'BRUKER SMART APEX'
_diffrn_measurement_method /w-scans
_diffrn_radiation_monochromator graphite
_diffrn_radiation_probe x-ray
_diffrn_radiation_type MoK\a
_diffrn_radiation_wavelength 0.71073
_diffrn_reflns_av_R_equivalents 0.0522
_diffrn_reflns_av_sigmaI/netI 0.0567
_diffrn_reflns_limit_h_max 17
_diffrn_reflns_limit_h_min -17
_diffrn_reflns_limit_k_max 11
_diffrn_reflns_limit_k_min -10
_diffrn_reflns_limit_l_max 8
_diffrn_reflns_limit_l_min -18
_diffrn_reflns_number 10591
_diffrn_reflns_theta_full 24.99
_diffrn_reflns_theta_max 24.99
_diffrn_reflns_theta_min 1.83
_diffrn_source 'fine-focus sealed tube'
_exptl_absorpt_coefficient_mu 0.859
_exptl_absorpt_correction_T_max 0.8748
_exptl_absorpt_correction_T_min 0.7888
_exptl_absorpt_correction_type multi-scan
_exptl_absorpt_process_details Sadabs
_exptl_crystal_colour Red
_exptl_crystal_density_diffrn 1.586
_exptl_crystal_density_method 'not measured'
_exptl_crystal_description Block
_exptl_crystal_F_000 1048
_exptl_crystal_size_max 0.29
_exptl_crystal_size_mid 0.21
_exptl_crystal_size_min 0.16
_refine_diff_density_max 0.553
_refine_diff_density_min -0.418
_refine_diff_density_rms 0.097
_refine_ls_extinction_method none
_refine_ls_goodness_of_fit_ref 1.068
_refine_ls_hydrogen_treatment mixed
_refine_ls_matrix_type full
_refine_ls_number_parameters 311
_refine_ls_number_reflns 3794
_refine_ls_number_restraints 0
_refine_ls_restrained_S_all 1.068
_refine_ls_R_factor_all 0.0822
_refine_ls_R_factor_gt 0.0604
_refine_ls_shift/su_max 0.000
_refine_ls_shift/su_mean 0.000
_refine_ls_structure_factor_coef Fsqd
_refine_ls_weighting_details 'calc w=1/[\s^2^(Fo^2^)+(0.1020P)^2^+1.1677P] where P=(Fo^2^+2Fc^2^)/3'
_refine_ls_weighting_scheme calc
_refine_ls_wR_factor_gt 0.1692
_refine_ls_wR_factor_ref 0.1903
_reflns_number_gt 2783
_reflns_number_total 3794
_reflns_threshold_expression >2sigma(I)
_cod_data_source_file c5ra25939h2.cif
_cod_data_source_block 2juld1_0m
_cod_depositor_comments
;
The following automatic conversions were performed:

'_exptl_absorpt_correction_type' value 'Multi-Scan' changed to
'multi-scan' according to
/usr/data/users/saulius/crontab/automatic-downloads/rss-feeds/RSC/lib/dictionaries/cif_core.dic
dictionary named 'cif_core.dic' version 2.4.2 from 2011-04-26.

Automatic conversion script
Id: cif_fix_values 4268 2015-11-12 08:31:59Z antanas 
;
_cod_original_cell_volume 2157.8(18)
_cod_original_sg_symbol_H-M 'P 21/n'
_cod_database_code 7223932

loop_
_symmetry_equiv_pos_as_xyz
'x, y, z'
'-x+1/2, y+1/2, -z+1/2'
'-x, -y, -z'
'x-1/2, -y-1/2, z-1/2'

loop_
_atom_site_label
_atom_site_type_symbol
_atom_site_fract_x
_atom_site_fract_y
_atom_site_fract_z
_atom_site_U_iso_or_equiv
_atom_site_adp_type
_atom_site_occupancy
_atom_site_symmetry_multiplicity
_atom_site_calc_flag
_atom_site_refinement_flags
C1 C 0.1883(3) 0.1668(4) 0.1791(3) 0.0396(9) Uani 1 1 d .
C2 C 0.2710(3) 0.0841(5) 0.2120(3) 0.0505(11) Uani 1 1 d .
C3 C 0.1042(3) 0.1594(5) 0.2071(3) 0.0511(11) Uani 1 1 d .
H3 H 0.0911 0.0977 0.2517 0.061 Uiso 1 1 calc R
C4 C 0.0385(3) 0.2470(5) 0.1668(3) 0.0521(12) Uani 1 1 d .
H1 H -0.0194 0.2440 0.1846 0.062 Uiso 1 1 calc R
C5 C 0.0590(3) 0.3385(5) 0.1003(3) 0.0480(11) Uani 1 1 d .
H2 H 0.0155 0.3967 0.0726 0.058 Uiso 1 1 calc R
C6 C 0.1451(2) 0.3407(4) 0.0767(3) 0.0361(9) Uani 1 1 d .
C7 C 0.1862(3) 0.4361(4) 0.0113(3) 0.0389(9) Uani 1 1 d .
C8 C 0.4972(3) 0.4113(5) 0.1174(3) 0.0462(10) Uani 1 1 d .
C9 C 0.5187(2) 0.3216(4) 0.0405(3) 0.0398(10) Uani 1 1 d .
C10 C 0.5969(3) 0.3187(5) -0.0018(3) 0.0510(12) Uani 1 1 d .
H6 H 0.6448 0.3779 0.0156 0.061 Uiso 1 1 calc R
C11 C 0.6017(3) 0.2257(5) -0.0703(3) 0.0574(13) Uani 1 1 d .
H5 H 0.6538 0.2213 -0.0994 0.069 Uiso 1 1 calc R
C12 C 0.5298(3) 0.1380(5) -0.0967(3) 0.0547(12) Uani 1 1 d .
H4 H 0.5330 0.0751 -0.1431 0.066 Uiso 1 1 calc R
C13 C 0.4538(3) 0.1474(4) -0.0522(3) 0.0427(10) Uani 1 1 d .
C14 C 0.3682(3) 0.0621(5) -0.0662(3) 0.0470(11) Uani 1 1 d .
C20 C 0.3832(4) 0.3073(8) 0.3793(6) 0.105(3) Uani 1 1 d .
H20A H 0.3489 0.2284 0.3546 0.158 Uiso 1 1 calc R
H20B H 0.3618 0.3962 0.3538 0.158 Uiso 1 1 calc R
H20C H 0.3775 0.3101 0.4404 0.158 Uiso 1 1 calc R
C17 C 0.4788(3) 0.2876(6) 0.3621(4) 0.0610(14) Uani 1 1 d .
C18 C 0.5438(4) 0.3838(6) 0.3895(4) 0.0746(16) Uani 1 1 d .
H18 H 0.5284 0.4652 0.4202 0.089 Uiso 1 1 calc R
C19 C 0.6297(4) 0.3626(7) 0.3729(5) 0.086(2) Uani 1 1 d .
H19 H 0.6732 0.4279 0.3929 0.103 Uiso 1 1 calc R
N3 N 0.6515(4) 0.2492(6) 0.3284(4) 0.0748(15) Uani 1 1 d .
C16 C 0.5051(4) 0.1743(7) 0.3130(4) 0.0722(15) Uani 1 1 d .
H16 H 0.4628 0.1096 0.2898 0.087 Uiso 1 1 calc R
C15 C 0.5925(4) 0.1556(8) 0.2981(4) 0.0796(17) Uani 1 1 d .
H15 H 0.6102 0.0766 0.2666 0.095 Uiso 1 1 calc R
N1 N 0.2060(2) 0.2548(3) 0.1147(2) 0.0316(7) Uani 1 1 d .
N1A N 0.4505(2) 0.2379(3) 0.0141(2) 0.0347(8) Uani 1 1 d .
O1 O 0.2684(2) 0.0006(5) 0.2713(3) 0.0902(14) Uani 1 1 d .
O2W O 0.3214(3) 0.3043(5) -0.2093(3) 0.0839(12) Uani 1 1 d .
O2 O 0.34068(18) 0.1133(3) 0.1713(2) 0.0479(8) Uani 1 1 d .
O1W O 0.1951(3) -0.2121(5) -0.1128(3) 0.0836(12) Uani 1 1 d .
O3 O 0.1411(2) 0.5297(3) -0.0274(2) 0.0552(8) Uani 1 1 d .
O4 O 0.26848(18) 0.4100(3) 0.00166(19) 0.0456(7) Uani 1 1 d .
O5 O 0.41649(18) 0.3939(3) 0.13908(19) 0.0473(7) Uani 1 1 d .
O6 O 0.5531(2) 0.4912(4) 0.1533(2) 0.0666(10) Uani 1 1 d .
O7 O 0.30878(19) 0.0991(3) -0.01516(19) 0.0481(7) Uani 1 1 d .
O8 O 0.3606(2) -0.0348(4) -0.1199(2) 0.0652(10) Uani 1 1 d .
Co1 Co 0.33374(3) 0.25615(6) 0.07468(4) 0.0421(3) Uani 1 1 d .
H3N3 H 0.706(4) 0.228(6) 0.312(4) 0.08(2) Uiso 1 1 d .

loop_
_atom_site_aniso_label
_atom_site_aniso_U_11
_atom_site_aniso_U_22
_atom_site_aniso_U_33
_atom_site_aniso_U_23
_atom_site_aniso_U_13
_atom_site_aniso_U_12
C1 0.033(2) 0.045(2) 0.040(2) 0.0010(19) 0.0010(17) -0.0036(17)
C2 0.045(3) 0.051(3) 0.054(3) 0.011(2) -0.006(2) -0.005(2)
C3 0.046(2) 0.056(3) 0.053(3) 0.010(2) 0.011(2) -0.009(2)
C4 0.031(2) 0.067(3) 0.059(3) 0.001(2) 0.012(2) -0.0024(19)
C5 0.033(2) 0.052(3) 0.059(3) -0.002(2) 0.000(2) 0.0037(19)
C6 0.033(2) 0.035(2) 0.040(2) -0.0041(17) -0.0007(17) 0.0023(16)
C7 0.036(2) 0.038(2) 0.042(2) -0.0026(18) -0.0042(18) 0.0004(17)
C8 0.044(2) 0.043(2) 0.051(3) 0.008(2) -0.003(2) 0.0037(19)
C9 0.0286(19) 0.036(2) 0.054(3) 0.0106(19) 0.0014(18) 0.0002(17)
C10 0.036(2) 0.052(3) 0.066(3) 0.020(2) 0.004(2) 0.002(2)
C11 0.046(3) 0.066(3) 0.064(3) 0.019(3) 0.026(2) 0.013(2)
C12 0.058(3) 0.062(3) 0.046(3) 0.008(2) 0.017(2) 0.017(2)
C13 0.044(2) 0.042(2) 0.042(2) 0.009(2) 0.0062(19) 0.0071(19)
C14 0.054(3) 0.044(2) 0.043(3) 0.002(2) -0.002(2) 0.004(2)
C20 0.077(4) 0.091(5) 0.151(7) 0.046(5) 0.029(4) 0.010(4)
C17 0.055(3) 0.070(3) 0.057(3) 0.020(3) -0.001(3) 0.001(3)
C18 0.077(4) 0.063(3) 0.082(4) -0.008(3) -0.012(3) 0.004(3)
C19 0.064(4) 0.076(4) 0.113(5) 0.017(4) -0.030(4) -0.012(3)
N3 0.052(3) 0.103(4) 0.069(3) 0.025(3) -0.001(3) 0.017(3)
C16 0.064(3) 0.077(4) 0.073(4) -0.010(3) -0.015(3) -0.003(3)
C15 0.083(4) 0.102(5) 0.052(3) -0.009(3) -0.008(3) 0.023(4)
N1 0.0248(16) 0.0341(17) 0.0359(19) -0.0001(14) 0.0037(14) 0.0011(12)
N1A 0.0278(17) 0.0354(18) 0.041(2) 0.0029(15) 0.0061(15) 0.0015(13)
O1 0.062(2) 0.106(3) 0.102(3) 0.073(3) 0.000(2) -0.001(2)
O2W 0.064(2) 0.105(3) 0.082(3) -0.007(2) -0.005(2) -0.026(2)
O2 0.0365(15) 0.0529(18) 0.0533(18) 0.0128(15) -0.0032(14) 0.0092(13)
O1W 0.068(2) 0.095(3) 0.086(3) 0.025(2) -0.009(2) -0.005(2)
O3 0.0499(18) 0.0543(19) 0.061(2) 0.0159(16) -0.0014(16) 0.0123(15)
O4 0.0406(16) 0.0505(17) 0.0455(17) 0.0132(14) 0.0028(13) -0.0007(13)
O5 0.0399(16) 0.0534(18) 0.0484(18) -0.0091(14) 0.0030(13) -0.0018(13)
O6 0.0500(19) 0.069(2) 0.078(3) -0.0137(19) -0.0094(17) -0.0188(17)
O7 0.0393(16) 0.0510(18) 0.0532(19) -0.0075(14) -0.0022(14) -0.0016(13)
O8 0.085(3) 0.056(2) 0.054(2) -0.0154(17) 0.0035(18) -0.0042(18)
Co1 0.0304(4) 0.0488(4) 0.0474(4) 0.0012(3) 0.0044(3) 0.0017(2)

loop_
_atom_type_symbol
_atom_type_description
_atom_type_scat_dispersion_real
_atom_type_scat_dispersion_imag
_atom_type_scat_source
C C 0.0033 0.0016 'International Tables Vol C Tables 4.2.6.8 and 6.1.1.4'
H H 0.0000 0.0000 'International Tables Vol C Tables 4.2.6.8 and 6.1.1.4'
N N 0.0061 0.0033 'International Tables Vol C Tables 4.2.6.8 and 6.1.1.4'
O O 0.0106 0.0060 'International Tables Vol C Tables 4.2.6.8 and 6.1.1.4'
Co Co 0.3494 0.9721 'International Tables Vol C Tables 4.2.6.8 and 6.1.1.4'

loop_
_geom_angle_atom_site_label_1
_geom_angle_atom_site_label_2
_geom_angle_atom_site_label_3
_geom_angle
N1 C1 C3 120.4(4)
N1 C1 C2 111.2(3)
C3 C1 C2 128.4(4)
O1 C2 O2 125.4(4)
O1 C2 C1 120.8(4)
O2 C2 C1 113.7(4)
C1 C3 C4 118.1(4)
C1 C3 H3 121.0
C4 C3 H3 121.0
C5 C4 C3 120.3(4)
C5 C4 H1 119.8
C3 C4 H1 119.8
C6 C5 C4 118.0(4)
C6 C5 H2 121.0
C4 C5 H2 121.0
N1 C6 C5 120.7(4)
N1 C6 C7 110.6(3)
C5 C6 C7 128.7(4)
O3 C7 O4 125.4(4)
O3 C7 C6 120.4(4)
O4 C7 C6 114.2(3)
O6 C8 O5 125.7(4)
O6 C8 C9 121.1(4)
O5 C8 C9 113.1(4)
N1A C9 C10 120.3(4)
N1A C9 C8 111.4(3)
C10 C9 C8 128.3(4)
C11 C10 C9 118.0(4)
C11 C10 H6 121.0
C9 C10 H6 121.0
C10 C11 C12 121.0(4)
C10 C11 H5 119.5
C12 C11 H5 119.5
C13 C12 C11 118.0(4)
C13 C12 H4 121.0
C11 C12 H4 121.0
N1A C13 C12 120.2(4)
N1A C13 C14 111.4(4)
C12 C13 C14 128.4(4)
O8 C14 O7 125.5(4)
O8 C14 C13 121.4(4)
O7 C14 C13 113.1(4)
C17 C20 H20A 109.5
C17 C20 H20B 109.5
H20A C20 H20B 109.5
C17 C20 H20C 109.5
H20A C20 H20C 109.5
H20B C20 H20C 109.5
C18 C17 C16 116.4(5)
C18 C17 C20 122.7(6)
C16 C17 C20 120.8(6)
C19 C18 C17 121.2(6)
C19 C18 H18 119.4
C17 C18 H18 119.4
N3 C19 C18 119.6(6)
N3 C19 H19 120.2
C18 C19 H19 120.2
C15 N3 C19 122.4(6)
C15 N3 H3N3 111(4)
C19 N3 H3N3 127(4)
C15 C16 C17 120.7(5)
C15 C16 H16 119.6
C17 C16 H16 119.6
N3 C15 C16 119.6(6)
N3 C15 H15 120.2
C16 C15 H15 120.2
C6 N1 C1 122.5(3)
C6 N1 Co1 119.6(3)
C1 N1 Co1 118.0(3)
C9 N1A C13 122.6(4)
C9 N1A Co1 118.4(3)
C13 N1A Co1 118.9(3)
C2 O2 Co1 120.3(3)
C7 O4 Co1 120.1(3)
C8 O5 Co1 120.8(3)
C14 O7 Co1 120.8(3)
O2 Co1 O5 92.82(13)
O2 Co1 O4 151.97(12)
O5 Co1 O4 95.17(13)
O2 Co1 O7 92.15(14)
O5 Co1 O7 151.51(12)
O4 Co1 O7 93.48(13)
O2 Co1 N1A 106.61(12)
O5 Co1 N1A 76.14(13)
O4 Co1 N1A 101.38(12)
O7 Co1 N1A 75.55(13)
O2 Co1 N1 76.81(12)
O5 Co1 N1 114.42(12)
O4 Co1 N1 75.42(12)
O7 Co1 N1 94.03(12)
N1A Co1 N1 169.02(13)

loop_
_geom_bond_atom_site_label_1
_geom_bond_atom_site_label_2
_geom_bond_distance
C1 N1 1.331(5)
C1 C3 1.365(6)
C1 C2 1.519(6)
C2 O1 1.206(5)
C2 O2 1.287(5)
C3 C4 1.393(6)
C3 H3 0.9300
C4 C5 1.387(6)
C4 H1 0.9300
C5 C6 1.367(5)
C5 H2 0.9300
C6 N1 1.322(5)
C6 C7 1.510(6)
C7 O3 1.232(5)
C7 O4 1.279(5)
C8 O6 1.226(5)
C8 O5 1.290(5)
C8 C9 1.508(6)
C9 N1A 1.327(5)
C9 C10 1.384(6)
C10 C11 1.375(7)
C10 H6 0.9300
C11 C12 1.392(7)
C11 H5 0.9300
C12 C13 1.376(6)
C12 H4 0.9300
C13 N1A 1.332(5)
C13 C14 1.512(6)
C14 O8 1.226(5)
C14 O7 1.280(5)
C20 C17 1.488(8)
C20 H20A 0.9600
C20 H20B 0.9600
C20 H20C 0.9600
C17 C18 1.370(7)
C17 C16 1.372(8)
C18 C19 1.346(8)
C18 H18 0.9300
C19 N3 1.312(8)
C19 H19 0.9300
N3 C15 1.305(8)
N3 H3N3 0.89(6)
C16 C15 1.359(8)
C16 H16 0.9300
C15 H15 0.9300
N1 Co1 2.056(3)
N1A Co1 2.052(3)
O2 Co1 1.998(3)
O4 Co1 2.033(3)
O5 Co1 2.003(3)
O7 Co1 2.034(3)

loop_
_geom_torsion_atom_site_label_1
_geom_torsion_atom_site_label_2
_geom_torsion_atom_site_label_3
_geom_torsion_atom_site_label_4
_geom_torsion
N1 C1 C2 O1 178.8(5)
C3 C1 C2 O1 -1.3(8)
N1 C1 C2 O2 -0.9(5)
C3 C1 C2 O2 179.0(4)
N1 C1 C3 C4 -0.4(7)
C2 C1 C3 C4 179.7(4)
C1 C3 C4 C5 0.0(7)
C3 C4 C5 C6 -0.7(7)
C4 C5 C6 N1 2.0(6)
C4 C5 C6 C7 -175.6(4)
N1 C6 C7 O3 -175.8(4)
C5 C6 C7 O3 1.9(6)
N1 C6 C7 O4 4.0(5)
C5 C6 C7 O4 -178.2(4)
O6 C8 C9 N1A 177.0(4)
O5 C8 C9 N1A -3.1(5)
O6 C8 C9 C10 -3.0(7)
O5 C8 C9 C10 176.9(4)
N1A C9 C10 C11 -0.9(6)
C8 C9 C10 C11 179.0(4)
C9 C10 C11 C12 0.5(7)
C10 C11 C12 C13 0.0(7)
C11 C12 C13 N1A -0.2(6)
C11 C12 C13 C14 -178.2(4)
N1A C13 C14 O8 -174.3(4)
C12 C13 C14 O8 3.9(7)
N1A C13 C14 O7 3.5(5)
C12 C13 C14 O7 -178.3(4)
C16 C17 C18 C19 -3.6(9)
C20 C17 C18 C19 179.9(6)
C17 C18 C19 N3 1.2(10)
C18 C19 N3 C15 0.9(10)
C18 C17 C16 C15 4.1(9)
C20 C17 C16 C15 -179.3(6)
C19 N3 C15 C16 -0.3(9)
C17 C16 C15 N3 -2.3(9)
C5 C6 N1 C1 -2.6(6)
C7 C6 N1 C1 175.4(3)
C5 C6 N1 Co1 177.9(3)
C7 C6 N1 Co1 -4.1(4)
C3 C1 N1 C6 1.8(6)
C2 C1 N1 C6 -178.4(3)
C3 C1 N1 Co1 -178.7(3)
C2 C1 N1 Co1 1.2(4)
C10 C9 N1A C13 0.8(6)
C8 C9 N1A C13 -179.2(3)
C10 C9 N1A Co1 -176.3(3)
C8 C9 N1A Co1 3.7(4)
C12 C13 N1A C9 -0.2(6)
C14 C13 N1A C9 178.1(3)
C12 C13 N1A Co1 176.8(3)
C14 C13 N1A Co1 -4.8(4)
O1 C2 O2 Co1 -179.5(4)
C1 C2 O2 Co1 0.1(5)
O3 C7 O4 Co1 177.6(3)
C6 C7 O4 Co1 -2.2(4)
O6 C8 O5 Co1 -178.9(3)
C9 C8 O5 Co1 1.1(5)
O8 C14 O7 Co1 177.0(3)
C13 C14 O7 Co1 -0.7(5)
C2 O2 Co1 O5 114.8(3)
C2 O2 Co1 O4 8.3(5)
C2 O2 Co1 O7 -93.3(3)
C2 O2 Co1 N1A -168.8(3)
C2 O2 Co1 N1 0.4(3)
C8 O5 Co1 O2 107.0(3)
C8 O5 Co1 O4 -99.9(3)
C8 O5 Co1 O7 7.3(5)
C8 O5 Co1 N1A 0.6(3)
C8 O5 Co1 N1 -176.2(3)
C7 O4 Co1 O2 -7.8(5)
C7 O4 Co1 O5 -113.8(3)
C7 O4 Co1 O7 93.4(3)
C7 O4 Co1 N1A 169.3(3)
C7 O4 Co1 N1 0.1(3)
C14 O7 Co1 O2 -108.0(3)
C14 O7 Co1 O5 -8.0(5)
C14 O7 Co1 O4 99.5(3)
C14 O7 Co1 N1A -1.4(3)
C14 O7 Co1 N1 175.1(3)
C9 N1A Co1 O2 -91.4(3)
C13 N1A Co1 O2 91.5(3)
C9 N1A Co1 O5 -2.6(3)
C13 N1A Co1 O5 -179.7(3)
C9 N1A Co1 O4 90.0(3)
C13 N1A Co1 O4 -87.2(3)
C9 N1A Co1 O7 -179.3(3)
C13 N1A Co1 O7 3.5(3)
C9 N1A Co1 N1 162.0(6)
C13 N1A Co1 N1 -15.2(8)
C6 N1 Co1 O2 178.7(3)
C1 N1 Co1 O2 -0.9(3)
C6 N1 Co1 O5 91.6(3)
C1 N1 Co1 O5 -88.0(3)
C6 N1 Co1 O4 2.5(3)
C1 N1 Co1 O4 -177.1(3)
C6 N1 Co1 O7 -90.1(3)
C1 N1 Co1 O7 90.4(3)
C6 N1 Co1 N1A -71.9(7)
C1 N1 Co1 N1A 108.6(7)
